data_4082618
loop_
_publ_author_name
'Bernhammer, Jan C.'
'Huynh, Han Vinh'

_publ_section_title
;
 Platinum(II) Complexes with Thioether-Functionalized
 Benzimidazolin-2-ylidene Ligands: Synthesis, Structural Characterization,
 and Application in Hydroelementation Reactions
;
_journal_issue 1
_journal_name_full Organometallics
_journal_page_first 172
_journal_paper_doi 10.1021/om400929t
_journal_volume 33
_journal_year 2014
_chemical_formula_sum 'C19 H22 Br2 N2 Pt S'
_chemical_formula_weight 665.36
_chemical_name_systematic
; 
 ? 
;
_space_group_IT_number 9
_symmetry_cell_setting monoclinic
_symmetry_space_group_name_Hall 'C -2yc'
_symmetry_space_group_name_H-M 'C 1 c 1'
_atom_sites_solution_hydrogens geom
_atom_sites_solution_primary direct
_atom_sites_solution_secondary difmap
_audit_creation_method SHELXL-97
_cell_angle_alpha 90.00
_cell_angle_beta 114.943(2)
_cell_angle_gamma 90.00
_cell_formula_units_Z 4
_cell_length_a 24.808(3)
_cell_length_b 7.8191(11)
_cell_length_c 11.2324(15)
_cell_measurement_reflns_used 4171
_cell_measurement_temperature 100(2)
_cell_measurement_theta_max 28.38
_cell_measurement_theta_min 2.76
_cell_volume 1975.6(5)
_computing_cell_refinement 'Bruker SMART'
_computing_data_collection 'Bruker SMART'
_computing_data_reduction 'Bruker SAINT'
_computing_molecular_graphics 'Bruker SHELXTL'
_computing_publication_material 'Bruker SHELXTL'
_computing_structure_refinement 'SHELXL-97 (Sheldrick, 1997)'
_computing_structure_solution 'SHELXS-97 (Sheldrick, 1990)'
_diffrn_ambient_temperature 100(2)
_diffrn_measured_fraction_theta_full 0.998
_diffrn_measured_fraction_theta_max 0.998
_diffrn_measurement_device_type 'CCD area detector'
_diffrn_measurement_method 'phi and omega scans'
_diffrn_radiation_monochromator graphite
_diffrn_radiation_source 'fine-focus sealed tube'
_diffrn_radiation_type MoK\a
_diffrn_radiation_wavelength 0.71073
_diffrn_reflns_av_R_equivalents 0.0421
_diffrn_reflns_av_sigmaI/netI 0.0741
_diffrn_reflns_limit_h_max 25
_diffrn_reflns_limit_h_min -32
_diffrn_reflns_limit_k_max 8
_diffrn_reflns_limit_k_min -10
_diffrn_reflns_limit_l_max 14
_diffrn_reflns_limit_l_min -14
_diffrn_reflns_number 6504
_diffrn_reflns_theta_full 27.49
_diffrn_reflns_theta_max 27.49
_diffrn_reflns_theta_min 2.76
_exptl_absorpt_coefficient_mu 11.258
_exptl_absorpt_correction_T_max 0.5633
_exptl_absorpt_correction_T_min 0.2632
_exptl_absorpt_correction_type multi-scan
_exptl_absorpt_process_details 'Sadabs, (Sheldrick 2008)'
_exptl_crystal_colour Colourless
_exptl_crystal_density_diffrn 2.237
_exptl_crystal_density_meas ?
_exptl_crystal_density_method 'not measured'
_exptl_crystal_description Thin_Plate
_exptl_crystal_F_000 1256
_exptl_crystal_size_max 0.44
_exptl_crystal_size_mid 0.16
_exptl_crystal_size_min 0.02
_refine_diff_density_max 2.220
_refine_diff_density_min -1.484
_refine_diff_density_rms 0.208
_refine_ls_abs_structure_details 'Flack H D (1983), Acta Cryst. A39, 876-881'
_refine_ls_abs_structure_Flack 0.029(11)
_refine_ls_extinction_method none
_refine_ls_goodness_of_fit_ref 1.033
_refine_ls_hydrogen_treatment constr
_refine_ls_matrix_type full
_refine_ls_number_parameters 228
_refine_ls_number_reflns 3974
_refine_ls_number_restraints 2
_refine_ls_restrained_S_all 1.033
_refine_ls_R_factor_all 0.0345
_refine_ls_R_factor_gt 0.0331
_refine_ls_shift/su_max 0.001
_refine_ls_shift/su_mean 0.000
_refine_ls_structure_factor_coef Fsqd
_refine_ls_weighting_details 'calc w=1/[\s^2^(Fo^2^)+(0.0142P)^2^+0.0000P] where P=(Fo^2^+2Fc^2^)/3'
_refine_ls_weighting_scheme calc
_refine_ls_wR_factor_gt 0.0787
_refine_ls_wR_factor_ref 0.0794
_reflns_number_gt 3850
_reflns_number_total 3974
_reflns_threshold_expression >2sigma(I)
_cod_data_source_file om400929t_si_002.cif
_cod_data_source_block c351
_cod_depositor_comments
;
The following automatic conversions were performed:

'_symmetry_cell_setting' value 'Monoclinic' changed to 'monoclinic'
according to
/usr/data/users/saulius/automatic-downloads/current/ACS/lib/dictionaries/cif_core.dic
dictionary named 'cif_core.dic' version 2.4.2 from
2011-04-26.

'_exptl_absorpt_correction_type' value 'Multi-scan'
changed to 'multi-scan' according to
/usr/data/users/saulius/automatic-downloads/current/ACS/lib/dictionaries/cif_core.dic
dictionary named 'cif_core.dic' version 2.4.2 from 2011-04-26.

Automatic conversion script
Id: cif_fix_values 2281 2013-09-26 08:29:07Z andrius 

The following automatic conversions were performed:

'_exptl_crystal_density_meas' value 'Not Measured' was changed to '?'
- the value is perceived as not measured.

Automatic conversion script
Id: cif_fix_values 3008 2015-01-20 13:52:24Z robertas 
;
_cod_original_sg_symbol_H-M Cc
_cod_database_code 4082618

loop_
_symmetry_equiv_pos_as_xyz
'x, y, z'
'x, -y, z+1/2'
'x+1/2, y+1/2, z'
'x+1/2, -y+1/2, z+1/2'

loop_
_atom_site_label
_atom_site_type_symbol
_atom_site_fract_x
_atom_site_fract_y
_atom_site_fract_z
_atom_site_U_iso_or_equiv
_atom_site_adp_type
_atom_site_occupancy
_atom_site_symmetry_multiplicity
_atom_site_calc_flag
_atom_site_refinement_flags
Pt1 Pt 0.122602(15) 0.43959(3) 0.73432(2) 0.01387(8) Uani 1 1 d .
Br1 Br 0.19236(4) 0.19951(11) 0.80597(8) 0.0197(2) Uani 1 1 d .
Br2 Br 0.03871(4) 0.23933(11) 0.62209(9) 0.02041(19) Uani 1 1 d .
S1 S 0.05493(9) 0.6518(3) 0.6946(2) 0.0178(4) Uani 1 1 d .
N1 N 0.2382(3) 0.6280(9) 0.7975(6) 0.0163(13) Uani 1 1 d .
N2 N 0.1918(3) 0.7088(9) 0.9155(7) 0.0169(15) Uani 1 1 d .
C1 C 0.1895(4) 0.5989(11) 0.8208(9) 0.0174(17) Uani 1 1 d .
C2 C 0.2744(4) 0.7486(11) 0.8858(8) 0.0171(16) Uani 1 1 d .
C3 C 0.3294(4) 0.8166(11) 0.9072(9) 0.0226(18) Uani 1 1 d .
H3 H 0.3493 0.7847 0.8546 0.027 Uiso 1 1 calc R
C4 C 0.3537(4) 0.9324(11) 1.0082(9) 0.025(2) Uani 1 1 d .
H4 H 0.3915 0.9805 1.0258 0.030 Uiso 1 1 calc R
C5 C 0.3248(4) 0.9817(12) 1.0857(9) 0.0239(19) Uani 1 1 d .
H5 H 0.3436 1.0606 1.1553 0.029 Uiso 1 1 calc R
C6 C 0.2691(4) 0.9177(10) 1.0633(9) 0.0226(19) Uani 1 1 d .
H6 H 0.2493 0.9509 1.1160 0.027 Uiso 1 1 calc R
C7 C 0.2435(4) 0.8026(10) 0.9598(8) 0.0171(16) Uani 1 1 d .
C8 C 0.2467(4) 0.5546(10) 0.6869(8) 0.0167(16) Uani 1 1 d .
H8A H 0.2363 0.6419 0.6169 0.020 Uiso 1 1 calc R
H8B H 0.2189 0.4575 0.6511 0.020 Uiso 1 1 calc R
C9 C 0.3092(4) 0.4926(11) 0.7219(9) 0.0211(17) Uani 1 1 d .
C10 C 0.3385(4) 0.5492(12) 0.6484(11) 0.029(2) Uani 1 1 d .
H10 H 0.3195 0.6262 0.5774 0.035 Uiso 1 1 calc R
C11 C 0.3969(5) 0.4918(16) 0.6795(12) 0.039(2) Uani 1 1 d .
H11 H 0.4171 0.5301 0.6291 0.047 Uiso 1 1 calc R
C12 C 0.4243(5) 0.3824(17) 0.7810(11) 0.040(3) Uani 1 1 d .
H12 H 0.4640 0.3470 0.8033 0.048 Uiso 1 1 calc R
C13 C 0.3936(4) 0.3214(13) 0.8531(10) 0.031(2) Uani 1 1 d .
H13 H 0.4121 0.2422 0.9226 0.037 Uiso 1 1 calc R
C14 C 0.3366(4) 0.3777(12) 0.8218(9) 0.0249(18) Uani 1 1 d .
H14 H 0.3159 0.3362 0.8703 0.030 Uiso 1 1 calc R
C15 C 0.1405(4) 0.7460(12) 0.9411(9) 0.0221(19) Uani 1 1 d .
H15A H 0.1514 0.8310 1.0128 0.027 Uiso 1 1 calc R
H15B H 0.1274 0.6403 0.9698 0.027 Uiso 1 1 calc R
C16 C 0.0898(4) 0.8155(10) 0.8185(8) 0.0178(16) Uani 1 1 d .
H16A H 0.1053 0.9072 0.7806 0.021 Uiso 1 1 calc R
H16B H 0.0595 0.8667 0.8432 0.021 Uiso 1 1 calc R
C17 C 0.0435(4) 0.7629(11) 0.5411(8) 0.0186(18) Uani 1 1 d .
H17 H 0.0231 0.8737 0.5403 0.022 Uiso 1 1 calc R
C18 C 0.1009(4) 0.8058(11) 0.5297(9) 0.0226(19) Uani 1 1 d .
H18A H 0.1203 0.6998 0.5221 0.034 Uiso 1 1 calc R
H18B H 0.1274 0.8687 0.6079 0.034 Uiso 1 1 calc R
H18C H 0.0919 0.8764 0.4515 0.034 Uiso 1 1 calc R
C19 C 0.0008(4) 0.6573(12) 0.4258(9) 0.0267(19) Uani 1 1 d .
H19A H -0.0106 0.7229 0.3444 0.040 Uiso 1 1 calc R
H19B H -0.0347 0.6300 0.4394 0.040 Uiso 1 1 calc R
H19C H 0.0204 0.5511 0.4195 0.040 Uiso 1 1 calc R

loop_
_atom_site_aniso_label
_atom_site_aniso_U_11
_atom_site_aniso_U_22
_atom_site_aniso_U_33
_atom_site_aniso_U_23
_atom_site_aniso_U_13
_atom_site_aniso_U_12
Pt1 0.01553(13) 0.01068(12) 0.01669(14) 0.00075(13) 0.00805(10) 0.00043(14)
Br1 0.0197(4) 0.0136(4) 0.0252(4) 0.0027(3) 0.0089(3) 0.0031(3)
Br2 0.0198(4) 0.0150(4) 0.0251(4) -0.0009(3) 0.0082(3) -0.0021(3)
S1 0.0169(10) 0.0159(10) 0.0209(11) 0.0008(8) 0.0084(8) 0.0024(8)
N1 0.017(3) 0.019(3) 0.013(3) -0.001(3) 0.007(3) -0.001(3)
N2 0.020(3) 0.015(4) 0.017(3) 0.002(3) 0.010(3) 0.006(3)
C1 0.013(4) 0.011(3) 0.019(4) 0.001(3) -0.002(3) 0.005(3)
C2 0.020(4) 0.014(4) 0.018(4) 0.005(3) 0.007(3) 0.000(3)
C3 0.024(4) 0.022(5) 0.025(5) 0.001(3) 0.014(4) 0.001(4)
C4 0.027(5) 0.023(5) 0.023(5) 0.000(3) 0.007(4) -0.007(4)
C5 0.022(4) 0.022(4) 0.021(4) -0.003(3) 0.002(3) -0.006(4)
C6 0.035(5) 0.016(4) 0.015(4) -0.002(3) 0.008(4) -0.002(4)
C7 0.026(4) 0.015(4) 0.014(4) 0.007(3) 0.012(3) 0.003(3)
C8 0.019(4) 0.019(4) 0.015(4) -0.002(3) 0.009(3) -0.002(3)
C9 0.022(4) 0.019(4) 0.023(4) -0.011(3) 0.011(3) -0.005(4)
C10 0.026(5) 0.034(5) 0.033(5) -0.005(4) 0.017(4) -0.003(4)
C11 0.030(5) 0.052(6) 0.046(6) -0.011(5) 0.027(5) -0.010(5)
C12 0.019(4) 0.062(7) 0.039(6) -0.014(5) 0.012(4) -0.002(5)
C13 0.023(5) 0.031(5) 0.032(5) -0.002(4) 0.006(4) 0.007(4)
C14 0.024(4) 0.026(5) 0.022(4) -0.005(4) 0.007(4) -0.002(4)
C15 0.029(5) 0.021(4) 0.019(4) -0.001(3) 0.012(4) 0.003(4)
C16 0.021(4) 0.016(4) 0.020(4) -0.005(3) 0.012(3) 0.001(3)
C17 0.022(4) 0.013(4) 0.023(4) 0.003(3) 0.011(4) 0.009(3)
C18 0.032(5) 0.019(4) 0.026(4) 0.001(3) 0.020(4) -0.005(4)
C19 0.028(5) 0.029(5) 0.023(5) 0.001(4) 0.011(4) -0.002(4)

loop_
_atom_type_symbol
_atom_type_description
_atom_type_scat_dispersion_real
_atom_type_scat_dispersion_imag
_atom_type_scat_source
C C 0.0033 0.0016 'International Tables Vol C Tables 4.2.6.8 and 6.1.1.4'
H H 0.0000 0.0000 'International Tables Vol C Tables 4.2.6.8 and 6.1.1.4'
N N 0.0061 0.0033 'International Tables Vol C Tables 4.2.6.8 and 6.1.1.4'
S S 0.1246 0.1234 'International Tables Vol C Tables 4.2.6.8 and 6.1.1.4'
Br Br -0.2901 2.4595 'International Tables Vol C Tables 4.2.6.8 and 6.1.1.4'
Pt Pt -1.7033 8.3905 'International Tables Vol C Tables 4.2.6.8 and 6.1.1.4'

loop_
_geom_angle_atom_site_label_1
_geom_angle_atom_site_label_2
_geom_angle_atom_site_label_3
_geom_angle
C1 Pt1 S1 92.0(2)
C1 Pt1 Br1 89.5(2)
S1 Pt1 Br1 171.21(6)
C1 Pt1 Br2 179.0(3)
S1 Pt1 Br2 88.22(6)
Br1 Pt1 Br2 90.48(4)
C16 S1 C17 102.7(4)
C16 S1 Pt1 106.9(3)
C17 S1 Pt1 109.8(3)
C1 N1 C2 109.6(7)
C1 N1 C8 123.7(7)
C2 N1 C8 126.4(7)
C1 N2 C7 110.4(7)
C1 N2 C15 122.3(7)
C7 N2 C15 125.8(7)
N2 C1 N1 107.4(7)
N2 C1 Pt1 122.5(7)
N1 C1 Pt1 130.0(6)
C3 C2 N1 132.5(8)
C3 C2 C7 121.4(8)
N1 C2 C7 106.0(7)
C4 C3 C2 116.9(9)
C3 C4 C5 122.3(9)
C6 C5 C4 121.4(8)
C5 C6 C7 116.9(8)
N2 C7 C6 132.3(8)
N2 C7 C2 106.4(7)
C6 C7 C2 121.0(8)
N1 C8 C9 113.9(7)
C14 C9 C10 119.5(8)
C14 C9 C8 121.6(8)
C10 C9 C8 118.9(9)
C9 C10 C11 119.5(10)
C12 C11 C10 120.5(10)
C11 C12 C13 119.7(10)
C14 C13 C12 119.4(10)
C9 C14 C13 121.3(9)
N2 C15 C16 110.6(7)
C15 C16 S1 112.7(6)
C18 C17 C19 112.7(7)
C18 C17 S1 113.7(6)
C19 C17 S1 108.5(6)

loop_
_geom_bond_atom_site_label_1
_geom_bond_atom_site_label_2
_geom_bond_distance
Pt1 C1 1.972(9)
Pt1 S1 2.267(2)
Pt1 Br1 2.4479(9)
Pt1 Br2 2.4819(9)
S1 C16 1.819(8)
S1 C17 1.842(9)
N1 C1 1.360(11)
N1 C2 1.388(11)
N1 C8 1.461(10)
N2 C1 1.349(11)
N2 C7 1.375(11)
N2 C15 1.449(11)
C2 C3 1.387(12)
C2 C7 1.412(11)
C3 C4 1.376(13)
C4 C5 1.395(14)
C5 C6 1.389(13)
C6 C7 1.393(12)
C8 C9 1.510(12)
C9 C14 1.373(13)
C9 C10 1.384(13)
C10 C11 1.411(14)
C11 C12 1.356(18)
C12 C13 1.407(15)
C13 C14 1.378(13)
C15 C16 1.520(12)
C17 C18 1.521(12)
C17 C19 1.524(12)
